data_7206760
loop_
_publ_author_name
'Li, Cai'
'Li, Dong-Sheng'
'Zhao, Jun'
'Mou, Yi-Qing'
'Zou, Kun'
'Xiao, Shu-Zhang'
'Du, Miao'

_publ_section_title
;
 Structural diversity and fluorescent properties of Zn(ii)/Cd(ii)
 coordination polymers with a versatile tecton 2-(carboxymethoxy)benzoic
 acid and N-donor co-ligands
;
_journal_issue 22
_journal_name_full CrystEngComm
_journal_page_first 6601
_journal_paper_doi 10.1039/c1ce05896g
_journal_volume 13
_journal_year 2011
_chemical_formula_sum 'C28 H26 Cd2 N4 O11'
_chemical_formula_weight 819.33
_chemical_name_systematic
;
?
;
_space_group_IT_number 14
_symmetry_cell_setting monoclinic
_symmetry_space_group_name_Hall '-P 2ybc'
_symmetry_space_group_name_H-M 'P 1 21/c 1'
_atom_sites_solution_hydrogens geom
_atom_sites_solution_primary direct
_atom_sites_solution_secondary difmap
_audit_creation_method SHELXL-97
_cell_angle_alpha 90.00
_cell_angle_beta 98.170(7)
_cell_angle_gamma 90.00
_cell_formula_units_Z 4
_cell_length_a 11.572(4)
_cell_length_b 17.273(7)
_cell_length_c 15.536(6)
_cell_measurement_reflns_used 1480
_cell_measurement_temperature 296(2)
_cell_measurement_theta_max 21.75
_cell_measurement_theta_min 2.36
_cell_volume 3074(2)
_computing_cell_refinement 'Bruker SMART'
_computing_data_collection 'Bruker SMART'
_computing_data_reduction 'Bruker SAINT'
_computing_molecular_graphics 'Bruker SHELXTL'
_computing_publication_material 'Bruker SHELXTL'
_computing_structure_refinement 'SHELXL-97 (Sheldrick, 2008)'
_computing_structure_solution 'SHELXS-97 (Sheldrick, 2008)'
_diffrn_ambient_temperature 296(2)
_diffrn_measured_fraction_theta_full 0.994
_diffrn_measured_fraction_theta_max 0.994
_diffrn_measurement_device_type 'CCD area detector'
_diffrn_measurement_method 'phi and omega scans'
_diffrn_radiation_monochromator graphite
_diffrn_radiation_source 'fine-focus sealed tube'
_diffrn_radiation_type MoK\a
_diffrn_radiation_wavelength 0.71073
_diffrn_reflns_av_R_equivalents 0.0765
_diffrn_reflns_av_sigmaI/netI 0.0947
_diffrn_reflns_limit_h_max 13
_diffrn_reflns_limit_h_min -9
_diffrn_reflns_limit_k_max 19
_diffrn_reflns_limit_k_min -20
_diffrn_reflns_limit_l_max 17
_diffrn_reflns_limit_l_min -18
_diffrn_reflns_number 15752
_diffrn_reflns_theta_full 25.05
_diffrn_reflns_theta_max 25.05
_diffrn_reflns_theta_min 1.77
_exptl_absorpt_coefficient_mu 1.449
_exptl_absorpt_correction_T_max 0.717
_exptl_absorpt_correction_T_min 0.654
_exptl_absorpt_correction_type multi-scan
_exptl_crystal_colour Colorless
_exptl_crystal_density_diffrn 1.770
_exptl_crystal_density_method 'not measured'
_exptl_crystal_description Prism
_exptl_crystal_F_000 1624
_exptl_crystal_size_max 0.30
_exptl_crystal_size_mid 0.27
_exptl_crystal_size_min 0.23
_refine_diff_density_max 3.467
_refine_diff_density_min -1.057
_refine_diff_density_rms 0.189
_refine_ls_extinction_method none
_refine_ls_goodness_of_fit_ref 1.038
_refine_ls_hydrogen_treatment constr
_refine_ls_matrix_type full
_refine_ls_number_parameters 415
_refine_ls_number_reflns 5424
_refine_ls_number_restraints 0
_refine_ls_restrained_S_all 1.038
_refine_ls_R_factor_all 0.1315
_refine_ls_R_factor_gt 0.0794
_refine_ls_shift/su_max 0.000
_refine_ls_shift/su_mean 0.000
_refine_ls_structure_factor_coef Fsqd
_refine_ls_weighting_details 'calc w=1/[\s^2^(Fo^2^)+(0.1081P)^2^+15.4741P] where P=(Fo^2^+2Fc^2^)/3'
_refine_ls_weighting_scheme calc
_refine_ls_wR_factor_gt 0.1969
_refine_ls_wR_factor_ref 0.2288
_reflns_number_gt 3244
_reflns_number_total 5424
_reflns_threshold_expression >2sigma(I)
_cod_data_source_file c1ce05896g.txt
_cod_data_source_block 4
_cod_depositor_comments
;
The following automatic conversions were performed:

'_symmetry_cell_setting' value 'Monoclinic' changed to 'monoclinic'
according to /home/saulius/struct/CIF-dictionaries/cif_core.dic
dictionary named 'cif_core.dic' version 2.4.1 from
2010-06-29.

'_exptl_absorpt_correction_type' value 'Multi-scan'
changed to 'multi-scan' according to
/home/saulius/struct/CIF-dictionaries/cif_core.dic dictionary named
'cif_core.dic' version 2.4.1 from 2010-06-29.

Automatic conversion script
Id: cif_fix_values 1715 2011-07-08 13:25:40Z adriana 
;
_cod_original_sg_symbol_H-M P2(1)/c
_cod_database_code 7206760

loop_
_symmetry_equiv_pos_as_xyz
'x, y, z'
'-x, y+1/2, -z+1/2'
'-x, -y, -z'
'x, -y-1/2, z-1/2'

loop_
_atom_site_label
_atom_site_type_symbol
_atom_site_fract_x
_atom_site_fract_y
_atom_site_fract_z
_atom_site_U_iso_or_equiv
_atom_site_adp_type
_atom_site_occupancy
_atom_site_symmetry_multiplicity
_atom_site_calc_flag
_atom_site_refinement_flags
Cd1 Cd 0.25544(8) 0.22721(5) 0.53433(5) 0.0397(3) Uani 1 1 d .
Cd2 Cd 0.25892(7) 0.25873(5) 0.79187(5) 0.0377(3) Uani 1 1 d .
N1 N 0.4291(9) 0.2029(6) 0.8049(6) 0.044(2) Uani 1 1 d .
N2 N 0.5870(9) 0.1509(6) 0.7616(6) 0.048(3) Uani 1 1 d .
N3 N 0.9018(9) 0.3249(6) 0.7066(7) 0.053(3) Uani 1 1 d .
N4 N 1.0808(9) 0.3097(6) 0.7713(6) 0.046(3) Uani 1 1 d .
O1 O 0.0814(8) 0.2896(5) 0.5010(5) 0.053(2) Uani 1 1 d .
O2 O 0.1966(8) 0.3205(5) 0.4058(5) 0.047(2) Uani 1 1 d .
O3 O 0.0796(8) 0.3963(5) 0.2679(5) 0.053(2) Uani 1 1 d .
O4 O 0.2047(8) 0.3258(5) 0.1615(5) 0.050(2) Uani 1 1 d .
O5 O 0.1266(9) 0.3908(6) 0.0474(5) 0.066(3) Uani 1 1 d .
O6 O 0.4103(8) 0.3031(5) 0.5697(5) 0.057(2) Uani 1 1 d .
O7 O 0.3033(8) 0.3310(5) 0.6719(5) 0.051(2) Uani 1 1 d .
O8 O 0.4446(8) 0.3954(5) 0.8110(5) 0.055(2) Uani 1 1 d .
O9 O 0.3142(8) 0.3319(5) 0.9177(5) 0.051(2) Uani 1 1 d .
O10 O 0.4204(9) 0.3836(6) 1.0334(5) 0.067(3) Uani 1 1 d .
C1 C 0.1027(11) 0.3278(7) 0.4368(7) 0.041(3) Uani 1 1 d .
C2 C 0.0142(10) 0.3883(6) 0.4015(7) 0.039(3) Uani 1 1 d .
C3 C -0.0624(11) 0.4142(8) 0.4581(8) 0.051(3) Uani 1 1 d .
H3 H -0.0588 0.3911 0.5125 0.062 Uiso 1 1 calc R
C4 C -0.1431(12) 0.4729(8) 0.4358(9) 0.059(4) Uani 1 1 d .
H4 H -0.1954 0.4875 0.4731 0.071 Uiso 1 1 calc R
C5 C -0.1432(12) 0.5089(8) 0.3564(9) 0.057(4) Uani 1 1 d .
H5 H -0.1933 0.5504 0.3414 0.068 Uiso 1 1 calc R
C6 C -0.0693(11) 0.4842(7) 0.2982(9) 0.053(3) Uani 1 1 d .
H6 H -0.0731 0.5074 0.2438 0.063 Uiso 1 1 calc R
C7 C 0.0098(11) 0.4249(7) 0.3218(8) 0.044(3) Uani 1 1 d .
C8 C 0.0629(12) 0.4252(7) 0.1792(7) 0.046(3) Uani 1 1 d .
H8A H 0.0855 0.4792 0.1786 0.056 Uiso 1 1 calc R
H8B H -0.0187 0.4211 0.1546 0.056 Uiso 1 1 calc R
C9 C 0.1367(11) 0.3780(7) 0.1259(7) 0.043(3) Uani 1 1 d .
C10 C 0.3920(11) 0.3421(7) 0.6357(7) 0.041(3) Uani 1 1 d .
C11 C 0.4770(10) 0.4051(6) 0.6636(7) 0.037(3) Uani 1 1 d .
C12 C 0.5026(11) 0.4295(7) 0.7504(8) 0.046(3) Uani 1 1 d .
C13 C 0.5884(11) 0.4850(7) 0.7721(8) 0.049(3) Uani 1 1 d .
H13 H 0.6091 0.4999 0.8297 0.059 Uiso 1 1 calc R
C14 C 0.6433(12) 0.5184(8) 0.7073(10) 0.062(4) Uani 1 1 d .
H14 H 0.6998 0.5564 0.7219 0.074 Uiso 1 1 calc R
C15 C 0.6152(13) 0.4961(8) 0.6211(9) 0.056(4) Uani 1 1 d .
H15 H 0.6495 0.5198 0.5773 0.067 Uiso 1 1 calc R
C16 C 0.5362(12) 0.4385(7) 0.6029(8) 0.051(3) Uani 1 1 d .
H16 H 0.5213 0.4205 0.5459 0.061 Uiso 1 1 calc R
C17 C 0.4750(13) 0.4171(9) 0.8979(8) 0.061(4) Uani 1 1 d .
H17A H 0.4651 0.4725 0.9040 0.073 Uiso 1 1 calc R
H17B H 0.5561 0.4044 0.9175 0.073 Uiso 1 1 calc R
C18 C 0.3972(12) 0.3743(7) 0.9516(8) 0.048(3) Uani 1 1 d .
C19 C 0.4795(11) 0.1768(7) 0.7393(8) 0.042(3) Uani 1 1 d .
H19 H 0.4423 0.1767 0.6822 0.051 Uiso 1 1 calc R
C20 C 0.5125(12) 0.1924(8) 0.8759(8) 0.057(4) Uani 1 1 d .
H20 H 0.5040 0.2052 0.9328 0.068 Uiso 1 1 calc R
C21 C 0.6112(13) 0.1599(8) 0.8502(8) 0.063(4) Uani 1 1 d .
H21 H 0.6800 0.1467 0.8857 0.076 Uiso 1 1 calc R
C22 C 0.6644(11) 0.1237(8) 0.7002(9) 0.056(4) Uani 1 1 d .
H22A H 0.6189 0.1153 0.6436 0.067 Uiso 1 1 calc R
H22B H 0.6994 0.0748 0.7204 0.067 Uiso 1 1 calc R
C23 C 0.7613(12) 0.1833(8) 0.6919(10) 0.061(4) Uani 1 1 d .
H23A H 0.8124 0.1873 0.7470 0.073 Uiso 1 1 calc R
H23B H 0.8077 0.1659 0.6483 0.073 Uiso 1 1 calc R
C24 C 0.7098(12) 0.2618(8) 0.6666(11) 0.070(4) Uani 1 1 d .
H24A H 0.6773 0.2836 0.7155 0.084 Uiso 1 1 calc R
H24B H 0.6466 0.2557 0.6190 0.084 Uiso 1 1 calc R
C25 C 0.8001(11) 0.3179(8) 0.6392(10) 0.064(4) Uani 1 1 d .
H25A H 0.8252 0.2997 0.5858 0.076 Uiso 1 1 calc R
H25B H 0.7646 0.3685 0.6280 0.076 Uiso 1 1 calc R
C26 C 1.0102(12) 0.3029(8) 0.6986(8) 0.051(3) Uani 1 1 d .
H26 H 1.0326 0.2847 0.6471 0.061 Uiso 1 1 calc R
C27 C 1.0140(13) 0.3381(8) 0.8304(9) 0.059(4) Uani 1 1 d .
H27 H 1.0404 0.3488 0.8886 0.071 Uiso 1 1 calc R
C28 C 0.9061(13) 0.3478(8) 0.7914(10) 0.061(4) Uani 1 1 d .
H28 H 0.8439 0.3668 0.8169 0.073 Uiso 1 1 calc R
O11 O 0.851(3) 0.4467(14) -0.0052(18) 0.151(14) Uani 0.50 1 d P
O12 O 0.856(4) 0.196(2) 0.492(2) 0.198(19) Uani 0.50 1 d P

loop_
_atom_site_aniso_label
_atom_site_aniso_U_11
_atom_site_aniso_U_22
_atom_site_aniso_U_33
_atom_site_aniso_U_23
_atom_site_aniso_U_13
_atom_site_aniso_U_12
Cd1 0.0394(6) 0.0470(6) 0.0332(5) -0.0006(4) 0.0070(4) 0.0005(4)
Cd2 0.0309(5) 0.0478(6) 0.0349(5) 0.0068(4) 0.0060(4) 0.0047(4)
N1 0.044(6) 0.043(6) 0.044(6) 0.002(5) 0.011(5) 0.004(5)
N2 0.030(6) 0.066(7) 0.049(6) 0.005(5) 0.011(5) 0.006(5)
N3 0.028(6) 0.065(7) 0.066(7) 0.010(6) 0.006(6) 0.006(5)
N4 0.049(7) 0.055(7) 0.036(6) 0.008(5) 0.013(5) 0.008(5)
O1 0.057(6) 0.063(6) 0.041(5) 0.015(4) 0.011(4) 0.005(4)
O2 0.047(5) 0.057(6) 0.041(5) -0.005(4) 0.019(4) 0.007(4)
O3 0.062(6) 0.058(6) 0.041(5) 0.004(4) 0.018(4) 0.016(4)
O4 0.053(6) 0.056(6) 0.043(5) 0.010(4) 0.010(4) 0.011(4)
O5 0.087(8) 0.077(7) 0.032(5) 0.012(4) 0.002(5) 0.017(5)
O6 0.060(6) 0.064(6) 0.051(5) -0.017(5) 0.018(5) -0.009(5)
O7 0.053(6) 0.052(5) 0.048(5) 0.004(4) 0.010(5) -0.001(4)
O8 0.068(7) 0.070(6) 0.030(4) -0.012(4) 0.013(4) -0.028(5)
O9 0.051(6) 0.057(6) 0.045(5) -0.009(4) 0.008(4) -0.013(4)
O10 0.082(8) 0.083(7) 0.038(5) 0.001(5) 0.008(5) -0.020(6)
C1 0.037(8) 0.051(7) 0.036(6) -0.007(5) 0.009(6) 0.007(5)
C2 0.042(8) 0.032(6) 0.041(7) 0.000(5) 0.002(6) -0.008(5)
C3 0.051(9) 0.060(9) 0.043(7) 0.000(6) 0.008(6) 0.001(6)
C4 0.042(9) 0.072(10) 0.068(9) 0.000(8) 0.026(7) 0.011(7)
C5 0.049(9) 0.048(8) 0.076(10) -0.002(7) 0.014(8) 0.007(6)
C6 0.054(9) 0.048(8) 0.058(8) -0.002(6) 0.011(7) 0.011(6)
C7 0.041(8) 0.046(7) 0.043(7) -0.013(6) 0.005(6) 0.005(6)
C8 0.057(9) 0.056(8) 0.030(6) 0.002(5) 0.017(6) -0.001(6)
C9 0.056(9) 0.040(7) 0.032(6) -0.002(5) 0.006(6) -0.008(6)
C10 0.049(8) 0.038(7) 0.036(6) 0.007(5) 0.007(6) 0.002(6)
C11 0.042(8) 0.039(7) 0.031(6) 0.004(5) 0.008(5) 0.002(5)
C12 0.042(8) 0.060(8) 0.037(6) -0.008(6) 0.003(6) 0.002(6)
C13 0.059(9) 0.044(7) 0.042(7) -0.016(6) 0.001(6) -0.010(6)
C14 0.049(9) 0.054(9) 0.089(11) 0.001(8) 0.033(8) -0.006(6)
C15 0.064(10) 0.052(8) 0.057(9) 0.008(7) 0.023(7) 0.004(7)
C16 0.064(10) 0.047(8) 0.046(7) 0.000(6) 0.019(7) 0.009(7)
C17 0.069(10) 0.079(10) 0.037(7) -0.001(7) 0.012(7) -0.018(8)
C18 0.057(9) 0.054(8) 0.033(7) 0.001(6) 0.010(6) 0.004(7)
C19 0.044(8) 0.045(7) 0.038(7) 0.006(5) 0.006(6) -0.003(6)
C20 0.058(10) 0.075(10) 0.035(7) -0.003(6) -0.003(7) 0.012(7)
C21 0.060(10) 0.080(10) 0.044(8) -0.003(7) -0.012(7) 0.014(8)
C22 0.045(8) 0.059(9) 0.068(9) 0.001(7) 0.017(7) 0.011(6)
C23 0.052(9) 0.065(9) 0.069(9) 0.007(7) 0.018(8) 0.012(7)
C24 0.034(8) 0.074(10) 0.096(11) 0.026(9) -0.012(8) -0.002(7)
C25 0.040(8) 0.073(10) 0.076(10) 0.026(8) 0.002(7) -0.003(7)
C26 0.056(9) 0.063(9) 0.034(7) 0.017(6) 0.010(6) 0.006(7)
C27 0.062(10) 0.060(9) 0.059(9) -0.008(7) 0.017(8) 0.017(7)
C28 0.050(10) 0.065(10) 0.074(10) 0.003(8) 0.032(8) 0.015(7)
O11 0.25(4) 0.066(16) 0.11(2) 0.042(15) -0.06(2) -0.05(2)
O12 0.28(5) 0.20(4) 0.16(3) -0.01(3) 0.17(4) -0.01(3)

loop_
_atom_type_symbol
_atom_type_description
_atom_type_scat_dispersion_real
_atom_type_scat_dispersion_imag
_atom_type_scat_source
C C 0.0033 0.0016 'International Tables Vol C Tables 4.2.6.8 and 6.1.1.4'
H H 0.0000 0.0000 'International Tables Vol C Tables 4.2.6.8 and 6.1.1.4'
N N 0.0061 0.0033 'International Tables Vol C Tables 4.2.6.8 and 6.1.1.4'
O O 0.0106 0.0060 'International Tables Vol C Tables 4.2.6.8 and 6.1.1.4'
Cd Cd -0.8075 1.2024 'International Tables Vol C Tables 4.2.6.8 and 6.1.1.4'

loop_
_geom_angle_atom_site_label_1
_geom_angle_atom_site_label_2
_geom_angle_atom_site_label_3
_geom_angle
_geom_angle_site_symmetry_1
_geom_angle_site_symmetry_3
O6 Cd1 O9 98.1(3) . 4_565
O6 Cd1 O1 115.6(3) . .
O9 Cd1 O1 112.8(3) 4_565 .
O6 Cd1 O4 108.3(3) . 4_566
O9 Cd1 O4 129.9(3) 4_565 4_566
O1 Cd1 O4 93.3(3) . 4_566
O6 Cd1 O5 155.6(3) . 4_566
O9 Cd1 O5 87.1(3) 4_565 4_566
O1 Cd1 O5 83.6(3) . 4_566
O4 Cd1 O5 52.9(3) 4_566 4_566
O6 Cd1 O2 86.4(3) . .
O9 Cd1 O2 74.8(3) 4_565 .
O1 Cd1 O2 53.2(3) . .
O4 Cd1 O2 146.3(3) 4_566 .
O5 Cd1 O2 117.9(3) 4_566 .
N1 Cd2 N4 176.0(4) . 1_455
N1 Cd2 O9 91.4(3) . .
N4 Cd2 O9 92.5(3) 1_455 .
N1 Cd2 O7 90.7(3) . .
N4 Cd2 O7 88.7(3) 1_455 .
O9 Cd2 O7 108.0(3) . .
N1 Cd2 O2 92.3(3) . 4_566
N4 Cd2 O2 87.9(3) 1_455 4_566
O9 Cd2 O2 76.6(3) . 4_566
O7 Cd2 O2 174.3(3) . 4_566
N1 Cd2 O4 86.4(3) . 4_566
N4 Cd2 O4 89.6(3) 1_455 4_566
O9 Cd2 O4 176.9(3) . 4_566
O7 Cd2 O4 74.2(3) . 4_566
O2 Cd2 O4 101.2(3) 4_566 4_566
C19 N1 C20 103.7(10) . .
C19 N1 Cd2 124.8(8) . .
C20 N1 Cd2 131.2(8) . .
C19 N2 C21 105.9(11) . .
C19 N2 C22 125.0(11) . .
C21 N2 C22 128.9(11) . .
C26 N3 C28 105.4(11) . .
C26 N3 C25 125.4(12) . .
C28 N3 C25 128.9(12) . .
C26 N4 C27 105.6(11) . .
C26 N4 Cd2 123.0(8) . 1_655
C27 N4 Cd2 130.1(9) . 1_655
C1 O1 Cd1 99.4(7) . .
C1 O2 Cd2 134.4(8) . 4_565
C1 O2 Cd1 85.0(7) . .
Cd2 O2 Cd1 98.0(3) 4_565 .
C7 O3 C8 117.1(9) . .
C9 O4 Cd1 97.1(7) . 4_565
C9 O4 Cd2 146.6(8) . 4_565
Cd1 O4 Cd2 113.1(3) 4_565 4_565
C9 O5 Cd1 87.8(8) . 4_565
C10 O6 Cd1 106.9(8) . .
C10 O7 Cd2 136.0(8) . .
C12 O8 C17 118.1(9) . .
C18 O9 Cd1 102.9(7) . 4_566
C18 O9 Cd2 139.8(8) . .
Cd1 O9 Cd2 110.4(3) 4_566 .
O1 C1 O2 122.2(11) . .
O1 C1 C2 117.0(11) . .
O2 C1 C2 120.6(11) . .
C7 C2 C3 117.9(11) . .
C7 C2 C1 125.3(11) . .
C3 C2 C1 116.5(10) . .
C4 C3 C2 122.4(12) . .
C4 C3 H3 118.8 . .
C2 C3 H3 118.8 . .
C5 C4 C3 117.9(12) . .
C5 C4 H4 121.1 . .
C3 C4 H4 121.1 . .
C4 C5 C6 121.2(13) . .
C4 C5 H5 119.4 . .
C6 C5 H5 119.4 . .
C7 C6 C5 119.7(12) . .
C7 C6 H6 120.2 . .
C5 C6 H6 120.2 . .
O3 C7 C2 116.2(11) . .
O3 C7 C6 122.8(11) . .
C2 C7 C6 120.9(12) . .
O3 C8 C9 109.0(10) . .
O3 C8 H8A 109.9 . .
C9 C8 H8A 109.9 . .
O3 C8 H8B 109.9 . .
C9 C8 H8B 109.9 . .
H8A C8 H8B 108.3 . .
O5 C9 O4 121.7(12) . .
O5 C9 C8 117.8(11) . .
O4 C9 C8 120.4(10) . .
O7 C10 O6 121.5(11) . .
O7 C10 C11 122.0(11) . .
O6 C10 C11 116.3(11) . .
C16 C11 C12 118.5(12) . .
C16 C11 C10 118.8(11) . .
C12 C11 C10 122.6(11) . .
O8 C12 C13 122.4(11) . .
O8 C12 C11 118.4(11) . .
C13 C12 C11 119.2(12) . .
C12 C13 C14 119.7(12) . .
C12 C13 H13 120.1 . .
C14 C13 H13 120.1 . .
C15 C14 C13 121.0(13) . .
C15 C14 H14 119.5 . .
C13 C14 H14 119.5 . .
C16 C15 C14 117.8(13) . .
C16 C15 H15 121.1 . .
C14 C15 H15 121.1 . .
C15 C16 C11 123.6(12) . .
C15 C16 H16 118.2 . .
C11 C16 H16 118.2 . .
O8 C17 C18 108.4(11) . .
O8 C17 H17A 110.0 . .
C18 C17 H17A 110.0 . .
O8 C17 H17B 110.0 . .
C18 C17 H17B 110.0 . .
H17A C17 H17B 108.4 . .
O9 C18 O10 122.1(12) . .
O9 C18 C17 122.2(11) . .
O10 C18 C17 115.7(12) . .
N2 C19 N1 114.5(11) . .
N2 C19 H19 122.7 . .
N1 C19 H19 122.7 . .
N1 C20 C21 109.7(11) . .
N1 C20 H20 125.1 . .
C21 C20 H20 125.1 . .
N2 C21 C20 106.1(11) . .
N2 C21 H21 127.0 . .
C20 C21 H21 127.0 . .
N2 C22 C23 111.0(11) . .
N2 C22 H22A 109.4 . .
C23 C22 H22A 109.4 . .
N2 C22 H22B 109.4 . .
C23 C22 H22B 109.4 . .
H22A C22 H22B 108.0 . .
C24 C23 C22 110.8(11) . .
C24 C23 H23A 109.5 . .
C22 C23 H23A 109.5 . .
C24 C23 H23B 109.5 . .
C22 C23 H23B 109.5 . .
H23A C23 H23B 108.1 . .
C23 C24 C25 112.4(12) . .
C23 C24 H24A 109.1 . .
C25 C24 H24A 109.1 . .
C23 C24 H24B 109.1 . .
C25 C24 H24B 109.1 . .
H24A C24 H24B 107.9 . .
N3 C25 C24 111.4(11) . .
N3 C25 H25A 109.4 . .
C24 C25 H25A 109.4 . .
N3 C25 H25B 109.4 . .
C24 C25 H25B 109.4 . .
H25A C25 H25B 108.0 . .
N4 C26 N3 112.1(11) . .
N4 C26 H26 123.9 . .
N3 C26 H26 123.9 . .
C28 C27 N4 108.9(13) . .
C28 C27 H27 125.6 . .
N4 C27 H27 125.6 . .
C27 C28 N3 108.0(12) . .
C27 C28 H28 126.0 . .
N3 C28 H28 126.0 . .

loop_
_geom_bond_atom_site_label_1
_geom_bond_atom_site_label_2
_geom_bond_distance
_geom_bond_site_symmetry_2
Cd1 O6 2.226(9) .
Cd1 O9 2.267(8) 4_565
Cd1 O1 2.278(9) .
Cd1 O4 2.328(8) 4_566
Cd1 O5 2.550(10) 4_566
Cd1 O2 2.580(8) .
Cd2 N1 2.176(10) .
Cd2 N4 2.222(10) 1_455
Cd2 O9 2.339(8) .
Cd2 O7 2.360(8) .
Cd2 O2 2.426(8) 4_566
Cd2 O4 2.503(8) 4_566
N1 C19 1.324(14) .
N1 C20 1.371(15) .
N2 C19 1.321(15) .
N2 C21 1.374(15) .
N2 C22 1.475(15) .
N3 C26 1.334(16) .
N3 C28 1.368(17) .
N3 C25 1.465(17) .
N4 C26 1.302(15) .
N4 C27 1.374(15) .
N4 Cd2 2.222(10) 1_655
O1 C1 1.248(13) .
O2 C1 1.256(13) .
O2 Cd2 2.426(8) 4_565
O3 C7 1.339(13) .
O3 C8 1.451(13) .
O4 C9 1.270(14) .
O4 Cd1 2.328(8) 4_565
O4 Cd2 2.503(8) 4_565
O5 C9 1.228(13) .
O5 Cd1 2.550(10) 4_565
O6 C10 1.270(13) .
O7 C10 1.253(14) .
O8 C12 1.366(14) .
O8 C17 1.397(14) .
O9 C18 1.263(15) .
O9 Cd1 2.267(8) 4_566
O10 C18 1.270(14) .
C1 C2 1.511(16) .
C2 C7 1.385(16) .
C2 C3 1.408(16) .
C3 C4 1.389(18) .
C3 H3 0.9300 .
C4 C5 1.381(18) .
C4 H4 0.9300 .
C5 C6 1.396(16) .
C5 H5 0.9300 .
C6 C7 1.388(17) .
C6 H6 0.9300 .
C8 C9 1.510(16) .
C8 H8A 0.9700 .
C8 H8B 0.9700 .
C10 C11 1.490(16) .
C11 C16 1.370(16) .
C11 C12 1.403(15) .
C12 C13 1.387(17) .
C13 C14 1.390(17) .
C13 H13 0.9300 .
C14 C15 1.387(19) .
C14 H14 0.9300 .
C15 C16 1.354(18) .
C15 H15 0.9300 .
C16 H16 0.9300 .
C17 C18 1.506(17) .
C17 H17A 0.9700 .
C17 H17B 0.9700 .
C19 H19 0.9300 .
C20 C21 1.381(18) .
C20 H20 0.9300 .
C21 H21 0.9300 .
C22 C23 1.541(18) .
C22 H22A 0.9700 .
C22 H22B 0.9700 .
C23 C24 1.511(18) .
C23 H23A 0.9700 .
C23 H23B 0.9700 .
C24 C25 1.530(18) .
C24 H24A 0.9700 .
C24 H24B 0.9700 .
C25 H25A 0.9700 .
C25 H25B 0.9700 .
C26 H26 0.9300 .
C27 C28 1.318(19) .
C27 H27 0.9300 .
C28 H28 0.9300 .

loop_
_geom_torsion_atom_site_label_1
_geom_torsion_atom_site_label_2
_geom_torsion_atom_site_label_3
_geom_torsion_atom_site_label_4
_geom_torsion
_geom_torsion_site_symmetry_1
_geom_torsion_site_symmetry_4
N4 Cd2 N1 C19 40(5) 1_455 .
O9 Cd2 N1 C19 -150.6(10) . .
O7 Cd2 N1 C19 -42.6(10) . .
O2 Cd2 N1 C19 132.7(10) 4_566 .
O4 Cd2 N1 C19 31.6(10) 4_566 .
N4 Cd2 N1 C20 -147(5) 1_455 .
O9 Cd2 N1 C20 22.5(12) . .
O7 Cd2 N1 C20 130.6(11) . .
O2 Cd2 N1 C20 -54.2(12) 4_566 .
O4 Cd2 N1 C20 -155.3(12) 4_566 .
O6 Cd1 O1 C1 61.2(8) . .
O9 Cd1 O1 C1 -50.5(8) 4_565 .
O4 Cd1 O1 C1 173.3(7) 4_566 .
O5 Cd1 O1 C1 -134.6(7) 4_566 .
O2 Cd1 O1 C1 -2.4(7) . .
O6 Cd1 O2 C1 -123.6(7) . .
O9 Cd1 O2 C1 137.0(7) 4_565 .
O1 Cd1 O2 C1 2.3(6) . .
O4 Cd1 O2 C1 -5.4(9) 4_566 .
O5 Cd1 O2 C1 58.7(7) 4_566 .
O6 Cd1 O2 Cd2 102.2(3) . 4_565
O9 Cd1 O2 Cd2 2.8(3) 4_565 4_565
O1 Cd1 O2 Cd2 -131.9(5) . 4_565
O4 Cd1 O2 Cd2 -139.6(4) 4_566 4_565
O5 Cd1 O2 Cd2 -75.5(4) 4_566 4_565
O9 Cd1 O6 C10 179.6(7) 4_565 .
O1 Cd1 O6 C10 59.6(8) . .
O4 Cd1 O6 C10 -43.5(8) 4_566 .
O5 Cd1 O6 C10 -79.5(11) 4_566 .
O2 Cd1 O6 C10 105.5(8) . .
N1 Cd2 O7 C10 -8.2(11) . .
N4 Cd2 O7 C10 175.8(11) 1_455 .
O9 Cd2 O7 C10 83.5(11) . .
O2 Cd2 O7 C10 -131(3) 4_566 .
O4 Cd2 O7 C10 -94.2(11) 4_566 .
N1 Cd2 O9 C18 48.7(13) . .
N4 Cd2 O9 C18 -132.0(13) 1_455 .
O7 Cd2 O9 C18 -42.5(14) . .
O2 Cd2 O9 C18 140.8(13) 4_566 .
O4 Cd2 O9 C18 93(5) 4_566 .
N1 Cd2 O9 Cd1 -95.3(4) . 4_566
N4 Cd2 O9 Cd1 83.9(4) 1_455 4_566
O7 Cd2 O9 Cd1 173.4(3) . 4_566
O2 Cd2 O9 Cd1 -3.3(3) 4_566 4_566
O4 Cd2 O9 Cd1 -51(5) 4_566 4_566
Cd1 O1 C1 O2 4.6(13) . .
Cd1 O1 C1 C2 -170.9(8) . .
Cd2 O2 C1 O1 92.3(13) 4_565 .
Cd1 O2 C1 O1 -4.1(11) . .
Cd2 O2 C1 C2 -92.3(13) 4_565 .
Cd1 O2 C1 C2 171.3(10) . .
O1 C1 C2 C7 -166.1(11) . .
O2 C1 C2 C7 18.3(18) . .
O1 C1 C2 C3 20.2(16) . .
O2 C1 C2 C3 -155.4(11) . .
C7 C2 C3 C4 1.8(19) . .
C1 C2 C3 C4 176.0(12) . .
C2 C3 C4 C5 -3(2) . .
C3 C4 C5 C6 4(2) . .
C4 C5 C6 C7 -3(2) . .
C8 O3 C7 C2 170.2(10) . .
C8 O3 C7 C6 -5.2(18) . .
C3 C2 C7 O3 -176.7(11) . .
C1 C2 C7 O3 9.7(17) . .
C3 C2 C7 C6 -1.2(18) . .
C1 C2 C7 C6 -174.8(12) . .
C5 C6 C7 O3 177.1(12) . .
C5 C6 C7 C2 1.9(19) . .
C7 O3 C8 C9 -171.8(10) . .
Cd1 O5 C9 O4 6.4(12) 4_565 .
Cd1 O5 C9 C8 -172.1(10) 4_565 .
Cd1 O4 C9 O5 -7.1(14) 4_565 .
Cd2 O4 C9 O5 -162.5(10) 4_565 .
Cd1 O4 C9 C8 171.4(10) 4_565 .
Cd2 O4 C9 C8 16(2) 4_565 .
O3 C8 C9 O5 174.7(11) . .
O3 C8 C9 O4 -3.9(16) . .
Cd2 O7 C10 O6 95.9(13) . .
Cd2 O7 C10 C11 -88.5(14) . .
Cd1 O6 C10 O7 4.1(13) . .
Cd1 O6 C10 C11 -171.7(8) . .
O7 C10 C11 C16 -149.5(12) . .
O6 C10 C11 C16 26.3(16) . .
O7 C10 C11 C12 33.4(17) . .
O6 C10 C11 C12 -150.8(12) . .
C17 O8 C12 C13 -1.0(19) . .
C17 O8 C12 C11 176.7(12) . .
C16 C11 C12 O8 -179.1(11) . .
C10 C11 C12 O8 -2.0(18) . .
C16 C11 C12 C13 -1.3(18) . .
C10 C11 C12 C13 175.8(12) . .
O8 C12 C13 C14 -179.1(12) . .
C11 C12 C13 C14 3(2) . .
C12 C13 C14 C15 -1(2) . .
C13 C14 C15 C16 -3(2) . .
C14 C15 C16 C11 5(2) . .
C12 C11 C16 C15 -3(2) . .
C10 C11 C16 C15 180.0(12) . .
C12 O8 C17 C18 178.1(11) . .
Cd1 O9 C18 O10 -8.5(15) 4_566 .
Cd2 O9 C18 O10 -154.1(10) . .
Cd1 O9 C18 C17 171.5(11) 4_566 .
Cd2 O9 C18 C17 26(2) . .
O8 C17 C18 O9 -5.2(19) . .
O8 C17 C18 O10 174.8(12) . .
C21 N2 C19 N1 0.4(15) . .
C22 N2 C19 N1 -175.8(11) . .
C20 N1 C19 N2 -0.2(14) . .
Cd2 N1 C19 N2 174.6(8) . .
C19 N1 C20 C21 -0.1(15) . .
Cd2 N1 C20 C21 -174.3(9) . .
C19 N2 C21 C20 -0.4(16) . .
C22 N2 C21 C20 175.5(12) . .
N1 C20 C21 N2 0.3(17) . .
C19 N2 C22 C23 106.4(14) . .
C21 N2 C22 C23 -68.8(17) . .
N2 C22 C23 C24 -55.2(16) . .
C22 C23 C24 C25 -168.0(13) . .
C26 N3 C25 C24 115.2(15) . .
C28 N3 C25 C24 -58.3(19) . .
C23 C24 C25 N3 -54.7(18) . .
C27 N4 C26 N3 0.0(15) . .
Cd2 N4 C26 N3 168.1(8) 1_655 .
C28 N3 C26 N4 0.4(15) . .
C25 N3 C26 N4 -174.4(11) . .
C26 N4 C27 C28 -0.4(15) . .
Cd2 N4 C27 C28 -167.3(10) 1_655 .
N4 C27 C28 N3 0.6(17) . .
C26 N3 C28 C27 -0.6(16) . .
C25 N3 C28 C27 173.9(13) . .
